data_1526191
loop_
_publ_author_name
'Orishchin, S.V.'
'Aksel'rud, L.G.'
'le Senechal, C.'
'Deputier, S.'
'Bauer, J.'
'Guerin, R.'

_publ_section_title
;
 New ternary phases in the Mo - Ni - P system: synthesis and crystal
 structures
;
_journal_name_full 'Journal of Solid State Chemistry'
_journal_page_first 156
_journal_page_last 166
_journal_volume 160
_journal_year 2001
_chemical_formula_sum 'Mo8.58 Ni7.42 P6'
_space_group_IT_number 2
_symmetry_space_group_name_Hall '-P 1'
_symmetry_space_group_name_H-M 'P -1'
_cell_angle_alpha 68.893
_cell_angle_beta 73.196
_cell_angle_gamma 60.149
_cell_formula_units_Z 1
_cell_length_a 7.0079
_cell_length_b 7.029
_cell_length_c 7.0308
_cell_volume 277.630
_citation_journal_id_ASTM JSSCBI
_cod_data_source_file Orishchin_JSSCBI_2001_1604.cif
_cod_data_source_block Mo8.58Ni7.42P6
_cod_original_cell_volume 277.63
_cod_database_code 1526191

loop_
_symmetry_equiv_pos_as_xyz
x,y,z
-x,-y,-z

loop_
_atom_site_label
_atom_site_type_symbol
_atom_site_fract_x
_atom_site_fract_y
_atom_site_fract_z
_atom_site_occupancy
_atom_site_U_iso_or_equiv
Mo1 Mo 0.30077 0.05341 0.16108 1 0.0
Ni4 Ni 0.5 0 0.5 1 0.0
Mo2 Mo 0.92662 0.46458 0.84945 1 0.0
P1 P 0.7006 0.332 0.7711 1 0.0
P2 P 0.9018 0.2644 0.2332 1 0.0
Ni3 Ni 0.2174 0.4197 0.4971 1 0.0
Mo5 Mo 0 0 0 0.582 0.0
Mo4 Mo 0.05938 0.13099 0.56258 1 0.0
Ni5 Ni 0.3562 0.38 0.8317 1 0.0
P3 P 0.2961 0.1246 0.7812 1 0.0
Ni1 Ni 0 0 0 0.418 0.0
Ni2 Ni 0.6319 0.2868 0.4989 1 0.0
Mo3 Mo 0.5633 0.28417 0.14281 1 0.0
